data_4065549
loop_
_publ_author_name
'Nun, Pierrick'
'Fortman, George C.'
'Slawin, Alexandra M. Z.'
'Nolan, Steven P.'

_publ_section_title
;
 Ruthenium Hydroxide Complexes in the Racemization of Secondary Alcohols
;
_journal_issue 23
_journal_name_full Organometallics
_journal_page_first 6347
_journal_paper_doi 10.1021/om200956r
_journal_volume 30
_journal_year 2011
_chemical_formula_moiety 'C31 H40 N2 O Ru'
_chemical_formula_sum 'C31 H40 N2 O Ru'
_chemical_formula_weight 557.72
_chemical_name_systematic
; 
 ? 
;
_space_group_IT_number 14
_symmetry_cell_setting monoclinic
_symmetry_space_group_name_Hall '-P 2ybc'
_symmetry_space_group_name_H-M 'P 1 21/c 1'
_atom_sites_solution_hydrogens geom
_atom_sites_solution_primary direct
_atom_sites_solution_secondary difmap
_audit_creation_method SHELXL-97
_cell_angle_alpha 90.00
_cell_angle_beta 104.079(10)
_cell_angle_gamma 90.00
_cell_formula_units_Z 4
_cell_length_a 10.818(5)
_cell_length_b 14.007(6)
_cell_length_c 19.320(9)
_cell_measurement_reflns_used 8231
_cell_measurement_temperature 93(2)
_cell_measurement_theta_max 28.7
_cell_measurement_theta_min 2.2
_cell_volume 2840(2)
_computing_cell_refinement 'CrystalClear (Rigaku Corp., 2004)'
_computing_data_collection 'CrystalClear (Rigaku Corp., 2004)'
_computing_data_reduction 'CrystalClear (Rigaku Corp., 2004)'
_computing_molecular_graphics 'Bruker SHELXTL'
_computing_publication_material 'Bruker SHELXTL'
_computing_structure_refinement 'SHELXL-97 (Sheldrick, 1997)'
_computing_structure_solution 'SHELXS-97 (Sheldrick, 1990)'
_diffrn_ambient_temperature 93(2)
_diffrn_measured_fraction_theta_full 0.998
_diffrn_measured_fraction_theta_max 0.994
_diffrn_measurement_device_type CCD
_diffrn_measurement_method '\w and \f scans'
_diffrn_radiation_monochromator confocal
_diffrn_radiation_source 'rotating anode'
_diffrn_radiation_type MoK\a
_diffrn_radiation_wavelength 0.71073
_diffrn_reflns_av_R_equivalents 0.1365
_diffrn_reflns_av_sigmaI/netI 0.1232
_diffrn_reflns_limit_h_max 13
_diffrn_reflns_limit_h_min -12
_diffrn_reflns_limit_k_max 16
_diffrn_reflns_limit_k_min -16
_diffrn_reflns_limit_l_max 17
_diffrn_reflns_limit_l_min -23
_diffrn_reflns_number 17582
_diffrn_reflns_theta_full 25.00
_diffrn_reflns_theta_max 25.31
_diffrn_reflns_theta_min 2.17
_exptl_absorpt_coefficient_mu 0.577
_exptl_absorpt_correction_T_max 1.000
_exptl_absorpt_correction_T_min 0.512
_exptl_absorpt_correction_type multi-scan
_exptl_absorpt_process_details 'Jacobson, R. (1998) Private communication'
_exptl_crystal_colour purple
_exptl_crystal_density_diffrn 1.305
_exptl_crystal_density_method 'not measured'
_exptl_crystal_description Platelet
_exptl_crystal_F_000 1168
_exptl_crystal_size_max 0.10
_exptl_crystal_size_mid 0.06
_exptl_crystal_size_min 0.01
_refine_diff_density_max 1.046
_refine_diff_density_min -0.926
_refine_diff_density_rms 0.119
_refine_ls_extinction_method none
_refine_ls_goodness_of_fit_ref 1.086
_refine_ls_hydrogen_treatment mixed
_refine_ls_matrix_type full
_refine_ls_number_parameters 320
_refine_ls_number_reflns 5146
_refine_ls_number_restraints 1
_refine_ls_restrained_S_all 1.086
_refine_ls_R_factor_all 0.1176
_refine_ls_R_factor_gt 0.0795
_refine_ls_shift/su_max 0.002
_refine_ls_shift/su_mean 0.000
_refine_ls_structure_factor_coef Fsqd
_refine_ls_weighting_details 'calc w=1/[\s^2^(Fo^2^)+(0.0763P)^2^+4.6513P] where P=(Fo^2^+2Fc^2^)/3'
_refine_ls_weighting_scheme calc
_refine_ls_wR_factor_gt 0.1824
_refine_ls_wR_factor_ref 0.2085
_reflns_number_gt 3572
_reflns_number_total 5146
_reflns_threshold_expression >2sigma(I)
_cod_data_source_file om200956r_si_003.cif
_cod_data_source_block 27
_cod_depositor_comments
;
The following automatic conversions were performed:

'_symmetry_cell_setting' value 'Monoclinic' changed to 'monoclinic'
according to /home/saulius/struct/CIF-dictionaries/cif_core.dic
dictionary named 'cif_core.dic' version 2.4.1 from 2010-06-29.

Automatic conversion script
Id: cif_fix_values 1715 2011-07-08 13:25:40Z adriana 
;
_cod_original_sg_symbol_H-M P2(1)/c
_cod_database_code 4065549

loop_
_symmetry_equiv_pos_as_xyz
'x, y, z'
'-x, y+1/2, -z+1/2'
'-x, -y, -z'
'x, -y-1/2, z-1/2'

loop_
_atom_site_label
_atom_site_type_symbol
_atom_site_fract_x
_atom_site_fract_y
_atom_site_fract_z
_atom_site_U_iso_or_equiv
_atom_site_adp_type
_atom_site_occupancy
_atom_site_symmetry_multiplicity
_atom_site_calc_flag
_atom_site_refinement_flags
Ru1 Ru 0.21054(5) 0.09628(4) 0.37526(3) 0.0365(2) Uani 1 1 d .
O1 O 0.0326(5) 0.0457(4) 0.3329(3) 0.0581(15) Uani 1 1 d D
H1O H -0.041(5) 0.025(6) 0.349(5) 0.08(3) Uiso 1 1 d D
C1 C 0.1616(6) 0.2104(5) 0.3053(3) 0.0368(16) Uani 1 1 d .
N2 N 0.0785(6) 0.2842(4) 0.3095(3) 0.0421(14) Uani 1 1 d .
C3 C 0.0628(9) 0.3455(6) 0.2519(5) 0.066(3) Uani 1 1 d .
H3A H 0.0085 0.3997 0.2428 0.079 Uiso 1 1 calc R
C4 C 0.1383(8) 0.3140(6) 0.2117(5) 0.066(3) Uani 1 1 d .
H4A H 0.1500 0.3425 0.1691 0.079 Uiso 1 1 calc R
N5 N 0.1961(6) 0.2325(4) 0.2433(3) 0.0418(14) Uani 1 1 d .
C6 C 0.0123(7) 0.2964(5) 0.3646(4) 0.0407(17) Uani 1 1 d .
C7 C 0.0739(8) 0.3469(5) 0.4257(4) 0.048(2) Uani 1 1 d .
C8 C 0.0077(8) 0.3615(6) 0.4788(5) 0.056(2) Uani 1 1 d .
H8A H 0.0485 0.3943 0.5213 0.068 Uiso 1 1 calc R
C9 C -0.1156(8) 0.3291(5) 0.4706(4) 0.051(2) Uani 1 1 d .
C10 C -0.1750(8) 0.2804(6) 0.4082(4) 0.051(2) Uani 1 1 d .
H10A H -0.2607 0.2598 0.4021 0.062 Uiso 1 1 calc R
C11 C -0.1122(7) 0.2611(5) 0.3544(5) 0.051(2) Uani 1 1 d .
C12 C 0.2040(9) 0.3891(6) 0.4327(5) 0.065(2) Uani 1 1 d .
H12A H 0.2351 0.3722 0.3907 0.097 Uiso 1 1 calc R
H12B H 0.2627 0.3640 0.4757 0.097 Uiso 1 1 calc R
H12C H 0.1992 0.4588 0.4362 0.097 Uiso 1 1 calc R
C13 C -0.1873(10) 0.3453(6) 0.5270(5) 0.076(3) Uani 1 1 d .
H13A H -0.1331 0.3799 0.5672 0.115 Uiso 1 1 calc R
H13B H -0.2117 0.2836 0.5437 0.115 Uiso 1 1 calc R
H13C H -0.2641 0.3829 0.5070 0.115 Uiso 1 1 calc R
C14 C -0.1757(8) 0.2048(7) 0.2895(5) 0.070(3) Uani 1 1 d .
H14A H -0.1175 0.1984 0.2580 0.105 Uiso 1 1 calc R
H14B H -0.2533 0.2379 0.2640 0.105 Uiso 1 1 calc R
H14C H -0.1979 0.1412 0.3039 0.105 Uiso 1 1 calc R
C15 C 0.2840(7) 0.1775(5) 0.2127(4) 0.0397(17) Uani 1 1 d .
C16 C 0.4025(7) 0.2163(5) 0.2137(3) 0.0365(16) Uani 1 1 d .
C17 C 0.4807(7) 0.1660(5) 0.1793(4) 0.0452(18) Uani 1 1 d .
H17A H 0.5616 0.1918 0.1786 0.054 Uiso 1 1 calc R
C18 C 0.4442(8) 0.0791(6) 0.1458(4) 0.049(2) Uani 1 1 d .
C19 C 0.3265(8) 0.0434(5) 0.1476(4) 0.052(2) Uani 1 1 d .
H19A H 0.3021 -0.0169 0.1261 0.063 Uiso 1 1 calc R
C20 C 0.2421(7) 0.0902(5) 0.1788(4) 0.0457(19) Uani 1 1 d .
C21 C 0.4468(8) 0.3091(5) 0.2503(4) 0.055(2) Uani 1 1 d .
H21A H 0.3805 0.3348 0.2717 0.083 Uiso 1 1 calc R
H21B H 0.4641 0.3547 0.2153 0.083 Uiso 1 1 calc R
H21C H 0.5249 0.2984 0.2876 0.083 Uiso 1 1 calc R
C22 C 0.5324(10) 0.0259(7) 0.1102(5) 0.075(3) Uani 1 1 d .
H22A H 0.4917 -0.0336 0.0897 0.112 Uiso 1 1 calc R
H22B H 0.6118 0.0110 0.1455 0.112 Uiso 1 1 calc R
H22C H 0.5515 0.0655 0.0723 0.112 Uiso 1 1 calc R
C23 C 0.1104(9) 0.0529(8) 0.1755(5) 0.074(3) Uani 1 1 d .
H23A H 0.0984 -0.0082 0.1501 0.111 Uiso 1 1 calc R
H23B H 0.0470 0.0988 0.1503 0.111 Uiso 1 1 calc R
H23C H 0.1000 0.0436 0.2241 0.111 Uiso 1 1 calc R
C24 C 0.3960(7) 0.1310(6) 0.4474(4) 0.0425(18) Uani 1 1 d .
C25 C 0.4083(7) 0.0568(6) 0.3992(4) 0.0459(18) Uani 1 1 d .
C26 C 0.3341(7) -0.0218(5) 0.4119(4) 0.0462(19) Uani 1 1 d .
C27 C 0.2703(7) 0.0024(5) 0.4651(4) 0.0480(19) Uani 1 1 d .
C28 C 0.3052(7) 0.1011(5) 0.4855(3) 0.0410(17) Uani 1 1 d .
C29 C 0.4734(7) 0.2221(6) 0.4590(4) 0.054(2) Uani 1 1 d .
H29A H 0.5525 0.2114 0.4957 0.081 Uiso 1 1 calc R
H29B H 0.4240 0.2728 0.4747 0.081 Uiso 1 1 calc R
H29C H 0.4939 0.2410 0.4143 0.081 Uiso 1 1 calc R
C30 C 0.5011(8) 0.0571(7) 0.3525(4) 0.058(2) Uani 1 1 d .
H30A H 0.5845 0.0350 0.3800 0.087 Uiso 1 1 calc R
H30B H 0.5090 0.1221 0.3352 0.087 Uiso 1 1 calc R
H30C H 0.4702 0.0145 0.3117 0.087 Uiso 1 1 calc R
C31 C 0.3246(9) -0.1159(6) 0.3717(4) 0.063(2) Uani 1 1 d .
H31A H 0.3899 -0.1600 0.3978 0.095 Uiso 1 1 calc R
H31B H 0.3377 -0.1046 0.3239 0.095 Uiso 1 1 calc R
H31C H 0.2400 -0.1438 0.3676 0.095 Uiso 1 1 calc R
C32 C 0.1810(9) -0.0580(7) 0.4956(5) 0.068(3) Uani 1 1 d .
H32A H 0.2301 -0.0950 0.5361 0.102 Uiso 1 1 calc R
H32B H 0.1343 -0.1018 0.4588 0.102 Uiso 1 1 calc R
H32C H 0.1204 -0.0167 0.5117 0.102 Uiso 1 1 calc R
C33 C 0.2630(8) 0.1566(6) 0.5434(4) 0.059(2) Uani 1 1 d .
H33A H 0.3241 0.1462 0.5893 0.088 Uiso 1 1 calc R
H33B H 0.1785 0.1345 0.5464 0.088 Uiso 1 1 calc R
H33C H 0.2592 0.2248 0.5318 0.088 Uiso 1 1 calc R

loop_
_atom_site_aniso_label
_atom_site_aniso_U_11
_atom_site_aniso_U_22
_atom_site_aniso_U_33
_atom_site_aniso_U_23
_atom_site_aniso_U_13
_atom_site_aniso_U_12
Ru1 0.0380(4) 0.0350(4) 0.0380(3) 0.0044(2) 0.0124(3) 0.0022(3)
O1 0.047(3) 0.062(4) 0.055(3) 0.002(3) -0.006(3) -0.010(3)
C1 0.032(4) 0.044(4) 0.037(4) 0.003(3) 0.012(3) -0.003(3)
N2 0.046(4) 0.040(3) 0.050(3) 0.013(3) 0.030(3) 0.016(3)
C3 0.066(6) 0.067(6) 0.076(6) 0.036(5) 0.039(5) 0.034(5)
C4 0.069(6) 0.071(6) 0.074(6) 0.040(5) 0.047(5) 0.033(5)
N5 0.048(4) 0.045(4) 0.036(3) 0.009(3) 0.019(3) 0.007(3)
C6 0.051(5) 0.036(4) 0.042(4) 0.007(3) 0.025(4) 0.016(4)
C7 0.057(5) 0.029(4) 0.071(5) 0.012(4) 0.039(4) 0.002(4)
C8 0.067(6) 0.045(5) 0.070(6) -0.004(4) 0.043(5) -0.004(4)
C9 0.056(5) 0.046(4) 0.066(5) 0.003(4) 0.040(4) 0.007(4)
C10 0.046(4) 0.054(5) 0.063(5) 0.016(4) 0.030(4) 0.015(4)
C11 0.040(4) 0.046(4) 0.073(6) 0.012(4) 0.027(4) 0.014(4)
C12 0.067(6) 0.054(5) 0.084(7) -0.017(4) 0.039(5) -0.006(4)
C13 0.102(8) 0.059(6) 0.094(7) -0.010(5) 0.072(6) -0.004(5)
C14 0.054(5) 0.099(7) 0.055(5) -0.005(5) 0.011(4) -0.002(5)
C15 0.040(4) 0.046(4) 0.039(4) 0.013(3) 0.021(3) 0.013(4)
C16 0.040(4) 0.038(4) 0.034(3) 0.003(3) 0.013(3) 0.005(3)
C17 0.037(4) 0.057(5) 0.047(4) 0.018(4) 0.019(3) 0.004(4)
C18 0.058(5) 0.054(5) 0.042(4) 0.005(4) 0.023(4) 0.010(4)
C19 0.074(6) 0.038(4) 0.051(5) -0.006(4) 0.027(4) -0.005(4)
C20 0.047(4) 0.048(4) 0.047(4) -0.008(3) 0.021(4) -0.014(4)
C21 0.062(5) 0.049(5) 0.060(5) 0.001(4) 0.023(4) -0.007(4)
C22 0.094(7) 0.076(6) 0.070(6) 0.011(5) 0.049(5) 0.032(6)
C23 0.071(6) 0.100(7) 0.057(5) -0.019(5) 0.026(5) -0.030(6)
C24 0.033(4) 0.059(5) 0.034(4) 0.010(3) 0.006(3) 0.006(4)
C25 0.034(4) 0.061(5) 0.044(4) 0.006(4) 0.012(3) 0.008(4)
C26 0.055(5) 0.041(4) 0.045(4) 0.010(3) 0.017(4) 0.022(4)
C27 0.047(4) 0.047(4) 0.053(5) 0.017(4) 0.017(4) 0.009(4)
C28 0.047(4) 0.049(4) 0.025(3) 0.006(3) 0.003(3) 0.006(4)
C29 0.043(4) 0.065(5) 0.054(5) -0.004(4) 0.012(4) -0.008(4)
C30 0.049(5) 0.083(6) 0.045(4) 0.015(4) 0.015(4) 0.013(5)
C31 0.079(6) 0.054(5) 0.059(5) 0.005(4) 0.022(5) 0.026(5)
C32 0.073(6) 0.075(6) 0.062(5) 0.033(5) 0.028(5) 0.007(5)
C33 0.056(5) 0.080(6) 0.041(4) 0.003(4) 0.016(4) 0.001(5)

loop_
_atom_type_symbol
_atom_type_description
_atom_type_scat_dispersion_real
_atom_type_scat_dispersion_imag
_atom_type_scat_source
C C 0.0033 0.0016 'International Tables Vol C Tables 4.2.6.8 and 6.1.1.4'
H H 0.0000 0.0000 'International Tables Vol C Tables 4.2.6.8 and 6.1.1.4'
N N 0.0061 0.0033 'International Tables Vol C Tables 4.2.6.8 and 6.1.1.4'
O O 0.0106 0.0060 'International Tables Vol C Tables 4.2.6.8 and 6.1.1.4'
Ru Ru -1.2594 0.8363 'International Tables Vol C Tables 4.2.6.8 and 6.1.1.4'

loop_
_geom_angle_atom_site_label_1
_geom_angle_atom_site_label_2
_geom_angle_atom_site_label_3
_geom_angle
O1 Ru1 C1 86.5(2)
O1 Ru1 C28 126.4(3)
C1 Ru1 C28 127.7(3)
O1 Ru1 C26 108.6(3)
C1 Ru1 C26 148.3(3)
C28 Ru1 C26 65.4(3)
O1 Ru1 C25 142.6(3)
C1 Ru1 C25 114.9(3)
C28 Ru1 C25 65.2(3)
C26 Ru1 C25 38.7(3)
O1 Ru1 C27 100.5(3)
C1 Ru1 C27 167.4(3)
C28 Ru1 C27 40.0(3)
C26 Ru1 C27 38.5(3)
C25 Ru1 C27 65.2(3)
O1 Ru1 C24 164.3(2)
C1 Ru1 C24 106.9(3)
C28 Ru1 C24 38.4(3)
C26 Ru1 C24 63.9(3)
C25 Ru1 C24 38.2(3)
C27 Ru1 C24 64.8(3)
Ru1 O1 H1O 139(5)
N5 C1 N2 101.6(5)
N5 C1 Ru1 131.4(5)
N2 C1 Ru1 127.0(5)
C3 N2 C1 111.8(6)
C3 N2 C6 122.6(6)
C1 N2 C6 125.6(5)
C4 C3 N2 106.9(7)
C4 C3 H3A 126.6
N2 C3 H3A 126.6
C3 C4 N5 107.0(7)
C3 C4 H4A 126.5
N5 C4 H4A 126.5
C4 N5 C1 112.7(6)
C4 N5 C15 122.0(6)
C1 N5 C15 125.2(6)
C7 C6 C11 122.7(7)
C7 C6 N2 117.9(7)
C11 C6 N2 119.4(7)
C6 C7 C8 117.9(7)
C6 C7 C12 121.2(7)
C8 C7 C12 120.8(8)
C9 C8 C7 121.3(8)
C9 C8 H8A 119.3
C7 C8 H8A 119.3
C8 C9 C10 119.2(7)
C8 C9 C13 121.6(8)
C10 C9 C13 119.3(8)
C9 C10 C11 122.0(8)
C9 C10 H10A 119.0
C11 C10 H10A 119.0
C10 C11 C6 116.8(8)
C10 C11 C14 121.1(7)
C6 C11 C14 122.1(7)
C7 C12 H12A 109.5
C7 C12 H12B 109.5
H12A C12 H12B 109.5
C7 C12 H12C 109.5
H12A C12 H12C 109.5
H12B C12 H12C 109.5
C9 C13 H13A 109.5
C9 C13 H13B 109.5
H13A C13 H13B 109.5
C9 C13 H13C 109.5
H13A C13 H13C 109.5
H13B C13 H13C 109.5
C11 C14 H14A 109.5
C11 C14 H14B 109.5
H14A C14 H14B 109.5
C11 C14 H14C 109.5
H14A C14 H14C 109.5
H14B C14 H14C 109.5
C16 C15 C20 122.5(7)
C16 C15 N5 118.7(6)
C20 C15 N5 118.7(6)
C15 C16 C17 117.6(7)
C15 C16 C21 122.2(7)
C17 C16 C21 120.1(7)
C16 C17 C18 122.0(7)
C16 C17 H17A 119.0
C18 C17 H17A 119.0
C19 C18 C17 117.8(7)
C19 C18 C22 121.8(8)
C17 C18 C22 120.4(8)
C18 C19 C20 123.7(7)
C18 C19 H19A 118.2
C20 C19 H19A 118.2
C19 C20 C15 116.4(7)
C19 C20 C23 122.5(7)
C15 C20 C23 121.1(7)
C16 C21 H21A 109.5
C16 C21 H21B 109.5
H21A C21 H21B 109.5
C16 C21 H21C 109.5
H21A C21 H21C 109.5
H21B C21 H21C 109.5
C18 C22 H22A 109.5
C18 C22 H22B 109.5
H22A C22 H22B 109.5
C18 C22 H22C 109.5
H22A C22 H22C 109.5
H22B C22 H22C 109.5
C20 C23 H23A 109.5
C20 C23 H23B 109.5
H23A C23 H23B 109.5
C20 C23 H23C 109.5
H23A C23 H23C 109.5
H23B C23 H23C 109.5
C25 C24 C28 108.0(7)
C25 C24 C29 125.2(7)
C28 C24 C29 126.7(7)
C25 C24 Ru1 68.9(4)
C28 C24 Ru1 68.0(4)
C29 C24 Ru1 131.8(5)
C26 C25 C24 107.9(7)
C26 C25 C30 126.4(7)
C24 C25 C30 125.0(7)
C26 C25 Ru1 70.2(4)
C24 C25 Ru1 72.9(4)
C30 C25 Ru1 130.1(5)
C27 C26 C25 109.7(7)
C27 C26 C31 126.5(7)
C25 C26 C31 123.8(7)
C27 C26 Ru1 71.2(4)
C25 C26 Ru1 71.2(4)
C31 C26 Ru1 122.9(5)
C26 C27 C28 106.4(6)
C26 C27 C32 128.6(8)
C28 C27 C32 125.0(7)
C26 C27 Ru1 70.2(4)
C28 C27 Ru1 69.2(4)
C32 C27 Ru1 124.3(5)
C24 C28 C27 107.7(6)
C24 C28 C33 126.7(7)
C27 C28 C33 125.2(7)
C24 C28 Ru1 73.6(4)
C27 C28 Ru1 70.8(4)
C33 C28 Ru1 126.5(5)
C24 C29 H29A 109.5
C24 C29 H29B 109.5
H29A C29 H29B 109.5
C24 C29 H29C 109.5
H29A C29 H29C 109.5
H29B C29 H29C 109.5
C25 C30 H30A 109.5
C25 C30 H30B 109.5
H30A C30 H30B 109.5
C25 C30 H30C 109.5
H30A C30 H30C 109.5
H30B C30 H30C 109.5
C26 C31 H31A 109.5
C26 C31 H31B 109.5
H31A C31 H31B 109.5
C26 C31 H31C 109.5
H31A C31 H31C 109.5
H31B C31 H31C 109.5
C27 C32 H32A 109.5
C27 C32 H32B 109.5
H32A C32 H32B 109.5
C27 C32 H32C 109.5
H32A C32 H32C 109.5
H32B C32 H32C 109.5
C28 C33 H33A 109.5
C28 C33 H33B 109.5
H33A C33 H33B 109.5
C28 C33 H33C 109.5
H33A C33 H33C 109.5
H33B C33 H33C 109.5

loop_
_geom_bond_atom_site_label_1
_geom_bond_atom_site_label_2
_geom_bond_distance
Ru1 O1 2.027(5)
Ru1 C1 2.077(7)
Ru1 C28 2.128(6)
Ru1 C26 2.135(7)
Ru1 C25 2.148(7)
Ru1 C27 2.148(7)
Ru1 C24 2.201(7)
O1 H1O 0.97(2)
C1 N5 1.372(8)
C1 N2 1.385(9)
N2 C3 1.383(9)
N2 C6 1.431(8)
C3 C4 1.333(11)
C3 H3A 0.9500
C4 N5 1.371(9)
C4 H4A 0.9500
N5 C15 1.456(9)
C6 C7 1.399(10)
C6 C11 1.403(10)
C7 C8 1.401(10)
C7 C12 1.502(11)
C8 C9 1.381(11)
C8 H8A 0.9500
C9 C10 1.399(11)
C9 C13 1.501(11)
C10 C11 1.399(11)
C10 H10A 0.9500
C11 C14 1.500(11)
C12 H12A 0.9800
C12 H12B 0.9800
C12 H12C 0.9800
C13 H13A 0.9800
C13 H13B 0.9800
C13 H13C 0.9800
C14 H14A 0.9800
C14 H14B 0.9800
C14 H14C 0.9800
C15 C16 1.388(10)
C15 C20 1.409(10)
C16 C17 1.389(10)
C16 C21 1.502(10)
C17 C18 1.391(11)
C17 H17A 0.9500
C18 C19 1.376(11)
C18 C22 1.502(11)
C19 C20 1.378(11)
C19 H19A 0.9500
C20 C23 1.505(11)
C21 H21A 0.9800
C21 H21B 0.9800
C21 H21C 0.9800
C22 H22A 0.9800
C22 H22B 0.9800
C22 H22C 0.9800
C23 H23A 0.9800
C23 H23B 0.9800
C23 H23C 0.9800
C24 C25 1.423(11)
C24 C28 1.425(10)
C24 C29 1.512(10)
C25 C26 1.418(11)
C25 C30 1.505(10)
C26 C27 1.413(10)
C26 C31 1.521(11)
C27 C28 1.462(10)
C27 C32 1.507(11)
C28 C33 1.521(10)
C29 H29A 0.9800
C29 H29B 0.9800
C29 H29C 0.9800
C30 H30A 0.9800
C30 H30B 0.9800
C30 H30C 0.9800
C31 H31A 0.9800
C31 H31B 0.9800
C31 H31C 0.9800
C32 H32A 0.9800
C32 H32B 0.9800
C32 H32C 0.9800
C33 H33A 0.9800
C33 H33B 0.9800
C33 H33C 0.9800

loop_
_geom_torsion_atom_site_label_1
_geom_torsion_atom_site_label_2
_geom_torsion_atom_site_label_3
_geom_torsion_atom_site_label_4
_geom_torsion
O1 Ru1 C1 N5 -105.5(6)
C28 Ru1 C1 N5 119.7(6)
C26 Ru1 C1 N5 15.3(10)
C25 Ru1 C1 N5 42.7(7)
C27 Ru1 C1 N5 130.2(12)
C24 Ru1 C1 N5 82.9(7)
O1 Ru1 C1 N2 72.1(6)
C28 Ru1 C1 N2 -62.8(7)
C26 Ru1 C1 N2 -167.2(6)
C25 Ru1 C1 N2 -139.7(6)
C27 Ru1 C1 N2 -52.3(15)
C24 Ru1 C1 N2 -99.6(6)
N5 C1 N2 C3 1.3(8)
Ru1 C1 N2 C3 -176.8(6)
N5 C1 N2 C6 179.6(7)
Ru1 C1 N2 C6 1.5(10)
C1 N2 C3 C4 -2.1(10)
C6 N2 C3 C4 179.5(8)
N2 C3 C4 N5 1.9(11)
C3 C4 N5 C1 -1.2(10)
C3 C4 N5 C15 178.8(8)
N2 C1 N5 C4 -0.1(8)
Ru1 C1 N5 C4 177.9(6)
N2 C1 N5 C15 180.0(6)
Ru1 C1 N5 C15 -2.0(10)
C3 N2 C6 C7 -94.1(9)
C1 N2 C6 C7 87.8(8)
C3 N2 C6 C11 83.4(9)
C1 N2 C6 C11 -94.7(8)
C11 C6 C7 C8 0.6(10)
N2 C6 C7 C8 178.1(6)
C11 C6 C7 C12 -176.0(7)
N2 C6 C7 C12 1.5(10)
C6 C7 C8 C9 -1.5(11)
C12 C7 C8 C9 175.1(8)
C7 C8 C9 C10 0.3(12)
C7 C8 C9 C13 -179.4(7)
C8 C9 C10 C11 1.8(12)
C13 C9 C10 C11 -178.4(7)
C9 C10 C11 C6 -2.5(11)
C9 C10 C11 C14 177.1(7)
C7 C6 C11 C10 1.3(10)
N2 C6 C11 C10 -176.1(6)
C7 C6 C11 C14 -178.3(7)
N2 C6 C11 C14 4.3(10)
C4 N5 C15 C16 70.0(9)
C1 N5 C15 C16 -110.0(8)
C4 N5 C15 C20 -105.6(9)
C1 N5 C15 C20 74.4(9)
C20 C15 C16 C17 0.4(10)
N5 C15 C16 C17 -175.0(6)
C20 C15 C16 C21 -179.7(7)
N5 C15 C16 C21 4.9(10)
C15 C16 C17 C18 -1.1(10)
C21 C16 C17 C18 179.0(7)
C16 C17 C18 C19 0.0(11)
C16 C17 C18 C22 -178.8(7)
C17 C18 C19 C20 2.0(12)
C22 C18 C19 C20 -179.2(8)
C18 C19 C20 C15 -2.6(12)
C18 C19 C20 C23 175.5(8)
C16 C15 C20 C19 1.3(11)
N5 C15 C20 C19 176.8(6)
C16 C15 C20 C23 -176.8(7)
N5 C15 C20 C23 -1.4(11)
O1 Ru1 C24 C25 103.2(10)
C1 Ru1 C24 C25 -109.0(5)
C28 Ru1 C24 C25 120.8(6)
C26 Ru1 C24 C25 38.3(4)
C27 Ru1 C24 C25 81.2(5)
O1 Ru1 C24 C28 -17.6(12)
C1 Ru1 C24 C28 130.2(4)
C26 Ru1 C24 C28 -82.5(5)
C25 Ru1 C24 C28 -120.8(6)
C27 Ru1 C24 C28 -39.6(4)
O1 Ru1 C24 C29 -137.9(9)
C1 Ru1 C24 C29 9.9(8)
C28 Ru1 C24 C29 -120.2(9)
C26 Ru1 C24 C29 157.2(8)
C25 Ru1 C24 C29 118.9(9)
C27 Ru1 C24 C29 -159.9(8)
C28 C24 C25 C26 -5.0(8)
C29 C24 C25 C26 171.1(6)
Ru1 C24 C25 C26 -61.8(5)
C28 C24 C25 C30 -175.7(6)
C29 C24 C25 C30 0.4(11)
Ru1 C24 C25 C30 127.4(7)
C28 C24 C25 Ru1 56.8(5)
C29 C24 C25 Ru1 -127.1(7)
O1 Ru1 C25 C26 -37.3(6)
C1 Ru1 C25 C26 -157.2(4)
C28 Ru1 C25 C26 80.9(5)
C27 Ru1 C25 C26 36.7(4)
C24 Ru1 C25 C26 116.9(6)
O1 Ru1 C25 C24 -154.2(4)
C1 Ru1 C25 C24 85.9(5)
C28 Ru1 C25 C24 -36.0(4)
C26 Ru1 C25 C24 -116.9(6)
C27 Ru1 C25 C24 -80.2(5)
O1 Ru1 C25 C30 84.1(9)
C1 Ru1 C25 C30 -35.7(9)
C28 Ru1 C25 C30 -157.6(9)
C26 Ru1 C25 C30 121.4(10)
C27 Ru1 C25 C30 158.1(9)
C24 Ru1 C25 C30 -121.7(10)
C24 C25 C26 C27 2.5(8)
C30 C25 C26 C27 173.1(7)
Ru1 C25 C26 C27 -61.1(5)
C24 C25 C26 C31 -178.8(7)
C30 C25 C26 C31 -8.3(11)
Ru1 C25 C26 C31 117.6(7)
C24 C25 C26 Ru1 63.6(5)
C30 C25 C26 Ru1 -125.8(7)
O1 Ru1 C26 C27 -83.3(5)
C1 Ru1 C26 C27 161.5(5)
C28 Ru1 C26 C27 39.0(4)
C25 Ru1 C26 C27 119.5(6)
C24 Ru1 C26 C27 81.6(5)
O1 Ru1 C26 C25 157.2(4)
C1 Ru1 C26 C25 42.0(7)
C28 Ru1 C26 C25 -80.5(5)
C27 Ru1 C26 C25 -119.5(6)
C24 Ru1 C26 C25 -37.9(4)
O1 Ru1 C26 C31 38.5(7)
C1 Ru1 C26 C31 -76.6(9)
C28 Ru1 C26 C31 160.8(8)
C25 Ru1 C26 C31 -118.6(8)
C27 Ru1 C26 C31 121.9(9)
C24 Ru1 C26 C31 -156.5(8)
C25 C26 C27 C28 0.9(8)
C31 C26 C27 C28 -177.7(7)
Ru1 C26 C27 C28 -60.1(4)
C25 C26 C27 C32 179.8(7)
C31 C26 C27 C32 1.1(12)
Ru1 C26 C27 C32 118.7(8)
C25 C26 C27 Ru1 61.1(5)
C31 C26 C27 Ru1 -117.6(7)
O1 Ru1 C27 C26 106.8(5)
C1 Ru1 C27 C26 -130.1(12)
C28 Ru1 C27 C26 -117.2(6)
C25 Ru1 C27 C26 -36.8(5)
C24 Ru1 C27 C26 -79.1(5)
O1 Ru1 C27 C28 -136.0(4)
C1 Ru1 C27 C28 -12.9(14)
C26 Ru1 C27 C28 117.2(6)
C25 Ru1 C27 C28 80.4(5)
C24 Ru1 C27 C28 38.1(4)
O1 Ru1 C27 C32 -17.0(8)
C1 Ru1 C27 C32 106.1(13)
C28 Ru1 C27 C32 119.0(9)
C26 Ru1 C27 C32 -123.8(9)
C25 Ru1 C27 C32 -160.6(8)
C24 Ru1 C27 C32 157.1(8)
C25 C24 C28 C27 5.6(7)
C29 C24 C28 C27 -170.5(7)
Ru1 C24 C28 C27 62.9(4)
C25 C24 C28 C33 179.0(7)
C29 C24 C28 C33 2.9(11)
Ru1 C24 C28 C33 -123.7(7)
C25 C24 C28 Ru1 -57.4(5)
C29 C24 C28 Ru1 126.6(7)
C26 C27 C28 C24 -4.0(7)
C32 C27 C28 C24 177.1(7)
Ru1 C27 C28 C24 -64.8(4)
C26 C27 C28 C33 -177.5(7)
C32 C27 C28 C33 3.6(11)
Ru1 C27 C28 C33 121.7(7)
C26 C27 C28 Ru1 60.8(5)
C32 C27 C28 Ru1 -118.1(7)
O1 Ru1 C28 C24 174.1(4)
C1 Ru1 C28 C24 -67.5(5)
C26 Ru1 C28 C24 78.5(5)
C25 Ru1 C28 C24 35.8(4)
C27 Ru1 C28 C24 116.0(6)
O1 Ru1 C28 C27 58.1(5)
C1 Ru1 C28 C27 176.5(4)
C26 Ru1 C28 C27 -37.5(4)
C25 Ru1 C28 C27 -80.3(5)
C24 Ru1 C28 C27 -116.0(6)
O1 Ru1 C28 C33 -62.0(7)
C1 Ru1 C28 C33 56.3(8)
C26 Ru1 C28 C33 -157.7(8)
C25 Ru1 C28 C33 159.6(8)
C27 Ru1 C28 C33 -120.1(9)
C24 Ru1 C28 C33 123.8(9)
